data_7055442
loop_
_publ_author_name
'Mathusalini, Sadasivam'
'Arasakumar, Thangaraj'
'Lakshmi, Krishnasamy'
'Lin, Chia-Her'
'Mohan, Palathurai Subramaniam'
'Ramnath, Madhusudhanan Gogul'
'Thirugnanasampandan, Ramaraj'

_publ_section_title
;
 Synthesis and biological evaluation of new spirooxindoles with embedded
 pharmacophores
;
_journal_issue 6
_journal_name_full 'New J. Chem.'
_journal_page_first 5164
_journal_paper_doi 10.1039/C6NJ00534A
_journal_volume 40
_journal_year 2016
_chemical_formula_moiety 'C30 H26 N4 O4'
_chemical_formula_sum 'C30 H26 N4 O4'
_chemical_formula_weight 506.55
_space_group_crystal_system monoclinic
_space_group_IT_number 14
_space_group_name_Hall '-P 2ybc'
_space_group_name_H-M_alt 'P 1 21/c 1'
_symmetry_space_group_name_Hall '-P 2ybc'
_symmetry_space_group_name_H-M 'P 1 21/c 1'
_atom_sites_solution_hydrogens geom
_audit_creation_method SHELXL-2014/7
_audit_update_record
;
2016-02-17 deposited with the CCDC.
2016-03-30 downloaded from the CCDC.
;
_cell_angle_alpha 90
_cell_angle_beta 90.8980(10)
_cell_angle_gamma 90
_cell_formula_units_Z 4
_cell_length_a 12.0551(3)
_cell_length_b 18.3685(4)
_cell_length_c 12.3323(3)
_cell_measurement_reflns_used 6780
_cell_measurement_temperature 296(2)
_cell_measurement_theta_max 28.31
_cell_measurement_theta_min 1.69
_cell_volume 2730.46(11)
_computing_structure_refinement 'SHELXL-2014/7 (Sheldrick, 2014)'
_diffrn_ambient_temperature 296(2)
_diffrn_detector_area_resol_mean 8.3333
_diffrn_measured_fraction_theta_full 0.999
_diffrn_measured_fraction_theta_max 0.997
_diffrn_measurement_device_type 'Bruker APEX-II CCD'
_diffrn_measurement_method '\f and \w scans'
_diffrn_radiation_type MoK\a
_diffrn_radiation_wavelength 0.71073
_diffrn_reflns_av_R_equivalents 0.0692
_diffrn_reflns_av_unetI/netI 0.0715
_diffrn_reflns_Laue_measured_fraction_full 0.999
_diffrn_reflns_Laue_measured_fraction_max 0.997
_diffrn_reflns_limit_h_max 16
_diffrn_reflns_limit_h_min -16
_diffrn_reflns_limit_k_max 24
_diffrn_reflns_limit_k_min -24
_diffrn_reflns_limit_l_max 16
_diffrn_reflns_limit_l_min -16
_diffrn_reflns_number 27104
_diffrn_reflns_point_group_measured_fraction_full 0.999
_diffrn_reflns_point_group_measured_fraction_max 0.997
_diffrn_reflns_theta_full 25.242
_diffrn_reflns_theta_max 28.313
_diffrn_reflns_theta_min 1.689
_diffrn_source 'fine-focus sealed tube'
_exptl_absorpt_coefficient_mu 0.083
_exptl_absorpt_correction_T_max 0.7457
_exptl_absorpt_correction_T_min 0.6654
_exptl_absorpt_correction_type multi-scan
_exptl_absorpt_process_details 'SADABS V2008/1 (Bruker AXS, 2008)'
_exptl_crystal_colour colourless
_exptl_crystal_density_diffrn 1.232
_exptl_crystal_density_meas ?
_exptl_crystal_density_method 'not measured'
_exptl_crystal_description lamellar
_exptl_crystal_F_000 1064
_exptl_crystal_size_max 0.2
_exptl_crystal_size_mid 0.2
_exptl_crystal_size_min 0.2
_refine_diff_density_max 0.240
_refine_diff_density_min -0.251
_refine_diff_density_rms 0.051
_refine_ls_extinction_method none
_refine_ls_goodness_of_fit_ref 0.994
_refine_ls_hydrogen_treatment constr
_refine_ls_matrix_type full
_refine_ls_number_parameters 346
_refine_ls_number_reflns 6780
_refine_ls_number_restraints 0
_refine_ls_restrained_S_all 0.994
_refine_ls_R_factor_all 0.0913
_refine_ls_R_factor_gt 0.0533
_refine_ls_shift/su_max 0.001
_refine_ls_shift/su_mean 0.000
_refine_ls_structure_factor_coef Fsqd
_refine_ls_weighting_details 'w=1/[\s^2^(Fo^2^)+(0.0576P)^2^] where P=(Fo^2^+2Fc^2^)/3'
_refine_ls_weighting_scheme calc
_refine_ls_wR_factor_gt 0.1195
_refine_ls_wR_factor_ref 0.1326
_reflns_Friedel_coverage 0.000
_reflns_number_gt 4085
_reflns_number_total 6780
_reflns_threshold_expression 'I > 2\s(I)'
_cod_data_source_file c6nj00534a2.cif
_cod_data_source_block 6b
_cod_depositor_comments
;
The following automatic conversions were performed:

'_exptl_crystal_density_meas' value 'not measured' was changed to '?'
- the value is perceived as not measured.

Automatic conversion script
Id: cif_fix_values 4268 2015-11-12 08:31:59Z antanas 

 Adding full bibliography for 7055441--7055442.cif.
;
_cod_database_code 7055442
_shelx_shelxl_version_number 2014/7
_shelx_space_group_comment
;
The symmetry employed for this shelxl refinement is uniquely defined
by the following loop, which should always be used as a source of
symmetry information in preference to the above space-group names.
They are only intended as comments.
;

loop_
_space_group_symop_operation_xyz
'x, y, z'
'-x, y+1/2, -z+1/2'
'-x, -y, -z'
'x, -y-1/2, z-1/2'

loop_
_atom_site_label
_atom_site_type_symbol
_atom_site_fract_x
_atom_site_fract_y
_atom_site_fract_z
_atom_site_U_iso_or_equiv
_atom_site_adp_type
_atom_site_occupancy
_atom_site_site_symmetry_order
_atom_site_calc_flag
_atom_site_refinement_flags_posn
_atom_site_refinement_flags_adp
O1 O -0.36075(12) 0.95205(7) 0.67168(10) 0.0372(4) Uani 1 1 d . .
O2 O 0.20084(11) 1.03832(6) 0.93716(9) 0.0280(3) Uani 1 1 d . .
O3 O 0.41005(12) 0.91921(6) 1.04636(9) 0.0293(3) Uani 1 1 d . .
O4 O 0.15540(12) 0.77274(6) 0.75642(9) 0.0272(3) Uani 1 1 d . .
N1 N 0.03530(14) 1.05855(7) 0.84363(11) 0.0267(4) Uani 1 1 d . .
N2 N 0.25799(13) 0.77767(7) 0.98598(10) 0.0236(3) Uani 1 1 d . .
N3 N 0.44029(14) 0.96775(7) 0.87699(11) 0.0269(4) Uani 1 1 d . .
H13 H 0.5023 0.9893 0.8904 0.032 Uiso 1 1 calc R U
N4 N 0.33375(14) 0.73449(7) 0.72423(11) 0.0245(4) Uani 1 1 d . .
H14 H 0.3224 0.7139 0.6624 0.029 Uiso 1 1 calc R U
C1 C -0.38918(18) 0.87690(10) 0.67690(16) 0.0378(5) Uani 1 1 d . .
H3 H -0.3340 0.8487 0.6406 0.057 Uiso 1 1 calc R U
H1 H -0.4601 0.8693 0.6423 0.057 Uiso 1 1 calc R U
H26 H -0.3926 0.8620 0.7514 0.057 Uiso 1 1 calc R U
C2 C -0.26157(17) 0.97215(10) 0.71835(14) 0.0294(4) Uani 1 1 d . .
C3 C -0.18813(17) 0.92654(9) 0.77060(14) 0.0281(4) Uani 1 1 d . .
H4 H -0.2046 0.8773 0.7777 0.034 Uiso 1 1 calc R U
C4 C -0.08790(17) 0.95426(9) 0.81334(13) 0.0265(4) Uani 1 1 d . .
C5 C -0.00852(16) 0.90926(9) 0.86667(13) 0.0248(4) Uani 1 1 d . .
H8 H -0.0228 0.8598 0.8742 0.030 Uiso 1 1 calc R U
C6 C 0.08794(16) 0.93716(9) 0.90689(12) 0.0230(4) Uani 1 1 d . .
C7 C 0.17997(16) 0.89434(9) 0.96065(13) 0.0235(4) Uani 1 1 d . .
H23 H 0.2012 0.9203 1.0272 0.028 Uiso 1 1 calc R U
C8 C 0.28757(16) 0.88792(8) 0.88947(12) 0.0212(4) Uani 1 1 d . .
C9 C 0.30953(16) 0.80308(8) 0.88494(13) 0.0217(4) Uani 1 1 d . .
C10 C 0.42776(16) 0.77648(8) 0.87458(13) 0.0222(4) Uani 1 1 d . .
C11 C 0.43685(17) 0.73592(8) 0.77890(13) 0.0243(4) Uani 1 1 d . .
C12 C 0.53327(18) 0.70033(9) 0.75205(14) 0.0294(5) Uani 1 1 d . .
H17 H 0.5376 0.6732 0.6886 0.035 Uiso 1 1 calc R U
C13 C 0.62411(18) 0.70623(9) 0.82299(14) 0.0310(5) Uani 1 1 d . .
H2 H 0.6907 0.6837 0.8061 0.037 Uiso 1 1 calc R U
C14 C -0.06209(17) 1.02923(9) 0.80275(13) 0.0252(4) Uani 1 1 d . .
C15 C 0.10381(17) 1.01435(9) 0.89343(13) 0.0242(4) Uani 1 1 d . .
C16 C 0.22735(19) 1.11372(10) 0.92499(17) 0.0397(5) Uani 1 1 d . .
H5 H 0.2362 1.1247 0.8495 0.060 Uiso 1 1 calc R U
H6 H 0.2952 1.1243 0.9637 0.060 Uiso 1 1 calc R U
H7 H 0.1685 1.1428 0.9536 0.060 Uiso 1 1 calc R U
C17 C 0.15181(16) 0.81613(9) 0.99291(14) 0.0253(4) Uani 1 1 d . .
H21 H 0.1234 0.8142 1.0660 0.030 Uiso 1 1 calc R U
H22 H 0.0972 0.7953 0.9434 0.030 Uiso 1 1 calc R U
C18 C 0.38555(16) 0.92552(8) 0.94930(14) 0.0243(4) Uani 1 1 d . .
C19 C 0.38242(17) 0.97156(9) 0.77798(13) 0.0263(4) Uani 1 1 d . .
C20 C 0.40585(19) 1.01591(9) 0.68995(15) 0.0335(5) Uani 1 1 d . .
H9 H 0.4685 1.0454 0.6899 0.040 Uiso 1 1 calc R U
C21 C 0.3324(2) 1.01457(10) 0.60222(15) 0.0369(5) Uani 1 1 d . .
H10 H 0.3468 1.0428 0.5414 0.044 Uiso 1 1 calc R U
C22 C 0.2388(2) 0.97204(9) 0.60416(14) 0.0338(5) Uani 1 1 d . .
H11 H 0.1896 0.9729 0.5454 0.041 Uiso 1 1 calc R U
C23 C 0.21632(18) 0.92758(9) 0.69255(13) 0.0267(4) Uani 1 1 d . .
H12 H 0.1526 0.8991 0.6929 0.032 Uiso 1 1 calc R U
C24 C 0.28980(17) 0.92632(8) 0.77975(13) 0.0237(4) Uani 1 1 d . .
C25 C 0.25379(18) 0.76970(8) 0.78115(13) 0.0234(4) Uani 1 1 d . .
C26 C 0.61580(18) 0.74559(9) 0.91881(14) 0.0296(5) Uani 1 1 d . .
H15 H 0.6767 0.7487 0.9658 0.036 Uiso 1 1 calc R U
C27 C 0.51783(17) 0.78010(9) 0.94491(14) 0.0275(4) Uani 1 1 d . .
H16 H 0.5126 0.8057 1.0097 0.033 Uiso 1 1 calc R U
C28 C 0.24442(17) 0.69820(9) 0.99186(14) 0.0280(4) Uani 1 1 d . .
H20 H 0.2101 0.6855 1.0590 0.042 Uiso 1 1 calc R U
H18 H 0.3158 0.6752 0.9882 0.042 Uiso 1 1 calc R U
H19 H 0.1986 0.6820 0.9323 0.042 Uiso 1 1 calc R U
C29 C -0.13939(18) 1.07446(9) 0.74938(14) 0.0302(5) Uani 1 1 d . .
H25 H -0.1241 1.1238 0.7415 0.036 Uiso 1 1 calc R U
C30 C -0.23638(18) 1.04705(10) 0.70905(14) 0.0311(5) Uani 1 1 d . .
H24 H -0.2869 1.0780 0.6748 0.037 Uiso 1 1 calc R U

loop_
_atom_site_aniso_label
_atom_site_aniso_U_11
_atom_site_aniso_U_22
_atom_site_aniso_U_33
_atom_site_aniso_U_23
_atom_site_aniso_U_13
_atom_site_aniso_U_12
O1 0.0371(9) 0.0344(7) 0.0399(8) 0.0099(6) -0.0018(7) -0.0035(7)
O2 0.0347(8) 0.0208(6) 0.0286(7) -0.0030(5) 0.0019(6) -0.0028(6)
O3 0.0397(9) 0.0258(6) 0.0223(7) -0.0020(5) 0.0006(6) -0.0007(6)
O4 0.0335(9) 0.0245(6) 0.0235(6) 0.0007(5) -0.0002(6) -0.0016(6)
N1 0.0351(10) 0.0227(7) 0.0225(8) -0.0005(6) 0.0075(7) 0.0013(7)
N2 0.0338(10) 0.0183(7) 0.0188(7) 0.0018(5) 0.0045(7) -0.0004(7)
N3 0.0288(10) 0.0213(7) 0.0307(8) -0.0002(6) 0.0054(7) -0.0053(7)
N4 0.0373(10) 0.0186(7) 0.0176(7) -0.0042(5) -0.0008(7) 0.0003(7)
C1 0.0391(13) 0.0352(10) 0.0390(11) 0.0014(9) 0.0001(10) -0.0025(10)
C2 0.0318(12) 0.0320(10) 0.0243(9) 0.0028(7) 0.0039(9) 0.0003(9)
C3 0.0317(12) 0.0249(9) 0.0278(10) 0.0024(7) 0.0036(9) 0.0026(9)
C4 0.0339(12) 0.0256(9) 0.0202(9) 0.0008(7) 0.0085(9) 0.0020(9)
C5 0.0327(12) 0.0203(8) 0.0218(9) 0.0020(6) 0.0078(8) 0.0014(8)
C6 0.0317(12) 0.0211(8) 0.0165(8) -0.0003(6) 0.0092(8) 0.0021(8)
C7 0.0331(12) 0.0201(8) 0.0175(8) -0.0014(6) 0.0029(8) -0.0014(8)
C8 0.0276(11) 0.0183(8) 0.0178(8) -0.0010(6) 0.0020(8) 0.0003(8)
C9 0.0311(11) 0.0162(7) 0.0178(8) 0.0017(6) 0.0015(8) -0.0014(8)
C10 0.0314(11) 0.0175(8) 0.0177(8) 0.0025(6) 0.0018(8) 0.0006(8)
C11 0.0361(12) 0.0165(8) 0.0202(8) 0.0013(6) -0.0002(9) 0.0003(8)
C12 0.0431(13) 0.0240(8) 0.0210(9) -0.0024(7) -0.0010(9) 0.0074(9)
C13 0.0369(12) 0.0265(9) 0.0297(10) -0.0009(7) 0.0000(9) 0.0089(9)
C14 0.0323(12) 0.0219(8) 0.0216(9) 0.0009(7) 0.0080(8) 0.0019(8)
C15 0.0323(12) 0.0231(8) 0.0172(8) -0.0034(7) 0.0070(8) 0.0007(8)
C16 0.0451(14) 0.0234(9) 0.0508(12) -0.0017(8) 0.0067(11) -0.0071(10)
C17 0.0327(12) 0.0222(8) 0.0210(9) 0.0023(7) 0.0042(8) -0.0010(8)
C18 0.0328(12) 0.0162(8) 0.0240(9) -0.0023(6) 0.0053(9) 0.0015(8)
C19 0.0377(12) 0.0175(8) 0.0239(9) -0.0015(6) 0.0065(9) 0.0049(8)
C20 0.0478(14) 0.0196(8) 0.0334(10) 0.0037(7) 0.0122(10) -0.0027(9)
C21 0.0600(16) 0.0266(9) 0.0244(10) 0.0083(7) 0.0105(10) 0.0011(10)
C22 0.0553(15) 0.0227(9) 0.0236(9) 0.0002(7) 0.0022(10) 0.0065(10)
C23 0.0406(13) 0.0189(8) 0.0209(9) -0.0019(6) 0.0030(9) 0.0045(8)
C24 0.0361(12) 0.0148(7) 0.0203(8) -0.0007(6) 0.0065(8) 0.0029(8)
C25 0.0359(13) 0.0161(8) 0.0181(8) 0.0035(6) -0.0003(9) -0.0018(8)
C26 0.0375(13) 0.0240(9) 0.0270(10) 0.0003(7) -0.0062(9) 0.0034(9)
C27 0.0417(13) 0.0215(8) 0.0194(9) -0.0006(6) 0.0004(9) 0.0011(9)
C28 0.0402(12) 0.0210(8) 0.0229(9) 0.0018(7) 0.0015(9) -0.0049(9)
C29 0.0412(13) 0.0225(8) 0.0272(10) 0.0027(7) 0.0054(9) 0.0032(9)
C30 0.0377(13) 0.0286(9) 0.0273(10) 0.0080(7) 0.0043(9) 0.0067(9)

loop_
_atom_type_symbol
_atom_type_description
_atom_type_scat_dispersion_real
_atom_type_scat_dispersion_imag
_atom_type_scat_source
C C 0.0033 0.0016 'International Tables Vol C Tables 4.2.6.8 and 6.1.1.4'
H H 0.0000 0.0000 'International Tables Vol C Tables 4.2.6.8 and 6.1.1.4'
N N 0.0061 0.0033 'International Tables Vol C Tables 4.2.6.8 and 6.1.1.4'
O O 0.0106 0.0060 'International Tables Vol C Tables 4.2.6.8 and 6.1.1.4'

loop_
_geom_angle_atom_site_label_1
_geom_angle_atom_site_label_2
_geom_angle_atom_site_label_3
_geom_angle
C2 O1 C1 116.84(15)
C15 O2 C16 117.80(15)
C15 N1 C14 117.24(15)
C17 N2 C28 112.19(15)
C17 N2 C9 106.03(13)
C28 N2 C9 113.82(13)
C18 N3 C19 111.13(16)
C18 N3 H13 124.4
C19 N3 H13 124.4
C25 N4 C11 111.78(14)
C25 N4 H14 124.1
C11 N4 H14 124.1
O1 C1 H3 109.5
O1 C1 H1 109.5
H3 C1 H1 109.5
O1 C1 H26 109.5
H3 C1 H26 109.5
H1 C1 H26 109.5
O1 C2 C3 125.83(17)
O1 C2 C30 114.54(16)
C3 C2 C30 119.63(19)
C2 C3 C4 119.96(17)
C2 C3 H4 120.0
C4 C3 H4 120.0
C3 C4 C14 120.36(17)
C3 C4 C5 122.17(16)
C14 C4 C5 117.45(18)
C6 C5 C4 121.16(16)
C6 C5 H8 119.4
C4 C5 H8 119.4
C5 C6 C15 116.36(16)
C5 C6 C7 125.80(15)
C15 C6 C7 117.81(16)
C6 C7 C17 116.11(16)
C6 C7 C8 113.56(13)
C17 C7 C8 105.15(14)
C6 C7 H23 107.2
C17 C7 H23 107.2
C8 C7 H23 107.2
C24 C8 C18 101.11(14)
C24 C8 C9 114.75(13)
C18 C8 C9 109.27(14)
C24 C8 C7 118.90(15)
C18 C8 C7 109.20(13)
C9 C8 C7 103.43(13)
N2 C9 C10 112.23(13)
N2 C9 C25 112.72(14)
C10 C9 C25 101.40(14)
N2 C9 C8 102.05(13)
C10 C9 C8 118.63(15)
C25 C9 C8 110.22(13)
C27 C10 C11 118.91(17)
C27 C10 C9 131.58(15)
C11 C10 C9 109.20(16)
C12 C11 C10 122.13(17)
C12 C11 N4 128.23(15)
C10 C11 N4 109.50(17)
C11 C12 C13 117.97(16)
C11 C12 H17 121.0
C13 C12 H17 121.0
C26 C13 C12 120.47(19)
C26 C13 H2 119.8
C12 C13 H2 119.8
N1 C14 C29 119.65(16)
N1 C14 C4 122.14(17)
C29 C14 C4 118.21(18)
N1 C15 O2 121.44(15)
N1 C15 C6 125.61(18)
O2 C15 C6 112.93(16)
O2 C16 H5 109.5
O2 C16 H6 109.5
H5 C16 H6 109.5
O2 C16 H7 109.5
H5 C16 H7 109.5
H6 C16 H7 109.5
N2 C17 C7 103.88(15)
N2 C17 H21 111.0
C7 C17 H21 111.0
N2 C17 H22 111.0
C7 C17 H22 111.0
H21 C17 H22 109.0
O3 C18 N3 125.33(17)
O3 C18 C8 126.20(16)
N3 C18 C8 108.47(14)
C20 C19 C24 122.34(17)
C20 C19 N3 127.35(18)
C24 C19 N3 110.22(15)
C21 C20 C19 117.63(19)
C21 C20 H9 121.2
C19 C20 H9 121.2
C22 C21 C20 120.73(17)
C22 C21 H10 119.6
C20 C21 H10 119.6
C21 C22 C23 121.19(19)
C21 C22 H11 119.4
C23 C22 H11 119.4
C24 C23 C22 119.23(19)
C24 C23 H12 120.4
C22 C23 H12 120.4
C23 C24 C19 118.82(16)
C23 C24 C8 132.62(17)
C19 C24 C8 108.36(15)
O4 C25 N4 125.76(15)
O4 C25 C9 126.18(17)
N4 C25 C9 108.03(16)
C27 C26 C13 120.62(18)
C27 C26 H15 119.7
C13 C26 H15 119.7
C10 C27 C26 119.86(16)
C10 C27 H16 120.1
C26 C27 H16 120.1
N2 C28 H20 109.5
N2 C28 H18 109.5
H20 C28 H18 109.5
N2 C28 H19 109.5
H20 C28 H19 109.5
H18 C28 H19 109.5
C30 C29 C14 120.83(17)
C30 C29 H25 119.6
C14 C29 H25 119.6
C29 C30 C2 121.00(18)
C29 C30 H24 119.5
C2 C30 H24 119.5

loop_
_geom_bond_atom_site_label_1
_geom_bond_atom_site_label_2
_geom_bond_distance
O1 C2 1.370(2)
O1 C1 1.424(2)
O2 C15 1.354(2)
O2 C16 1.430(2)
O3 C18 1.2338(19)
O4 C25 1.221(2)
N1 C15 1.305(2)
N1 C14 1.380(2)
N2 C17 1.466(2)
N2 C28 1.471(2)
N2 C9 1.477(2)
N3 C18 1.360(2)
N3 C19 1.399(2)
N3 H13 0.8600
N4 C25 1.364(2)
N4 C11 1.405(2)
N4 H14 0.8600
C1 H3 0.9600
C1 H1 0.9600
C1 H26 0.9600
C2 C3 1.372(3)
C2 C30 1.414(3)
C3 C4 1.406(3)
C3 H4 0.9300
C4 C14 1.418(2)
C4 C5 1.418(3)
C5 C6 1.357(2)
C5 H8 0.9300
C6 C15 1.441(2)
C6 C7 1.505(2)
C7 C17 1.530(2)
C7 C8 1.582(3)
C7 H23 0.9800
C8 C24 1.527(2)
C8 C18 1.546(2)
C8 C9 1.582(2)
C9 C10 1.514(3)
C9 C25 1.562(2)
C10 C27 1.381(3)
C10 C11 1.401(2)
C11 C12 1.378(3)
C12 C13 1.395(3)
C12 H17 0.9300
C13 C26 1.390(2)
C13 H2 0.9300
C14 C29 1.405(3)
C16 H5 0.9600
C16 H6 0.9600
C16 H7 0.9600
C17 H21 0.9700
C17 H22 0.9700
C19 C20 1.390(2)
C19 C24 1.392(3)
C20 C21 1.387(3)
C20 H9 0.9300
C21 C22 1.373(3)
C21 H10 0.9300
C22 C23 1.392(2)
C22 H11 0.9300
C23 C24 1.383(2)
C23 H12 0.9300
C26 C27 1.383(3)
C26 H15 0.9300
C27 H16 0.9300
C28 H20 0.9600
C28 H18 0.9600
C28 H19 0.9600
C29 C30 1.360(3)
C29 H25 0.9300
C30 H24 0.9300
